data_7032675
loop_
_publ_author_name
'You, Li-Xin'
'Wang, Shu-Ju'
'Xiong, Gang'
'Ding, Fu'
'Meert, Katrien W.'
'Poelman, Dirk'
'Smet, Philippe F.'
'Ren, Bao-Yi'
'Tian, Yan-Wen'
'Sun, Ya-Guang'

_publ_section_title
;
 Synthesis, structure and properties of 2D lanthanide coordination
 polymers based on N-heterocyclic arylpolycarboxylate ligands.
;
_journal_issue 46
_journal_name_full 'Dalton transactions (Cambridge, England : 2003)'
_journal_page_first 17385
_journal_page_last 17394
_journal_paper_doi 10.1039/c4dt02517b
_journal_volume 43
_journal_year 2014
_chemical_formula_sum 'C15 H14 La N O12'
_chemical_formula_weight 539.18
_chemical_name_systematic
; 
 ? 
;
_space_group_IT_number 14
_symmetry_cell_setting monoclinic
_symmetry_space_group_name_Hall '-P 2ybc'
_symmetry_space_group_name_H-M 'P 1 21/c 1'
_atom_sites_solution_hydrogens geom
_atom_sites_solution_primary direct
_atom_sites_solution_secondary difmap
_audit_creation_method SHELXL-97
_cell_angle_alpha 90.00
_cell_angle_beta 119.80(2)
_cell_angle_gamma 90.00
_cell_formula_units_Z 4
_cell_length_a 16.616(3)
_cell_length_b 6.6445(13)
_cell_length_c 18.857(8)
_cell_measurement_reflns_used 4157
_cell_measurement_temperature 293(2)
_cell_measurement_theta_max 27.55
_cell_measurement_theta_min 3.31
_cell_volume 1806.6(10)
_computing_cell_refinement 'Bruker XSCANS'
_computing_data_collection 'Bruker XSCANS'
_computing_data_reduction 'Bruker SHELXTL'
_computing_molecular_graphics 'Bruker SHELXTL'
_computing_publication_material 'Bruker SHELXTL'
_computing_structure_refinement 'SHELXL-97 (Sheldrick, 1997)'
_computing_structure_solution 'SHELXS-97 (Sheldrick, 1990)'
_diffrn_ambient_temperature 293(2)
_diffrn_detector_area_resol_mean 0
_diffrn_measured_fraction_theta_full 0.995
_diffrn_measured_fraction_theta_max 0.995
_diffrn_measurement_device_type 'Bruker P4'
_diffrn_measurement_method '\w scans'
_diffrn_radiation_monochromator graphite
_diffrn_radiation_source 'fine-focus sealed tube'
_diffrn_radiation_type MoK\a
_diffrn_radiation_wavelength 0.71073
_diffrn_reflns_av_R_equivalents 0.0614
_diffrn_reflns_av_sigmaI/netI 0.0382
_diffrn_reflns_limit_h_max 21
_diffrn_reflns_limit_h_min -21
_diffrn_reflns_limit_k_max 8
_diffrn_reflns_limit_k_min -8
_diffrn_reflns_limit_l_max 24
_diffrn_reflns_limit_l_min -24
_diffrn_reflns_number 17746
_diffrn_reflns_theta_full 27.55
_diffrn_reflns_theta_max 27.55
_diffrn_reflns_theta_min 3.31
_diffrn_standards_decay_% 0
_diffrn_standards_interval_count 0
_diffrn_standards_interval_time 0
_diffrn_standards_number 0
_exptl_absorpt_coefficient_mu 2.433
_exptl_absorpt_correction_T_max 0.6418
_exptl_absorpt_correction_T_min 0.5289
_exptl_absorpt_correction_type multi-scan
_exptl_absorpt_process_details SADABS
_exptl_crystal_colour colourless
_exptl_crystal_density_diffrn 1.982
_exptl_crystal_density_method 'not measured'
_exptl_crystal_description block
_exptl_crystal_F_000 1056
_exptl_crystal_size_max 0.30
_exptl_crystal_size_mid 0.20
_exptl_crystal_size_min 0.20
_refine_diff_density_max 1.744
_refine_diff_density_min -0.924
_refine_diff_density_rms 0.106
_refine_ls_extinction_method none
_refine_ls_goodness_of_fit_ref 1.052
_refine_ls_hydrogen_treatment none
_refine_ls_matrix_type full
_refine_ls_number_parameters 302
_refine_ls_number_reflns 4157
_refine_ls_number_restraints 3
_refine_ls_restrained_S_all 1.051
_refine_ls_R_factor_all 0.0301
_refine_ls_R_factor_gt 0.0270
_refine_ls_shift/su_max 0.016
_refine_ls_shift/su_mean 0.000
_refine_ls_structure_factor_coef Fsqd
_refine_ls_weighting_details 'calc w=1/[\s^2^(Fo^2^)+(0.0283P)^2^+1.9504P] where P=(Fo^2^+2Fc^2^)/3'
_refine_ls_weighting_scheme calc
_refine_ls_wR_factor_gt 0.0651
_refine_ls_wR_factor_ref 0.0670
_reflns_number_gt 3823
_reflns_number_total 4157
_reflns_threshold_expression >2sigma(I)
_cod_data_source_file c4dt02517b2.cif
_cod_data_source_block shelxl
_cod_depositor_comments
;
The following automatic conversions were performed:

'_symmetry_cell_setting' value 'Monoclinic' changed to 'monoclinic'
according to
/usr/data/users/saulius/crontab/automatic-downloads/rss-feeds/RSC/lib/dictionaries/cif_core.dic
dictionary named 'cif_core.dic' version 2.4.2 from
2011-04-26.

'_exptl_absorpt_correction_type' value 'MULTI-SCAN'
changed to 'multi-scan' according to
/usr/data/users/saulius/crontab/automatic-downloads/rss-feeds/RSC/lib/dictionaries/cif_core.dic
dictionary named 'cif_core.dic' version 2.4.2 from 2011-04-26.

Automatic conversion script
Id: cif_fix_values 2827 2014-09-09 07:05:25Z andrius 

 Adding full bibliography for 7032675--7032682.cif.
;
_cod_original_cell_volume 1806.6(9)
_cod_original_sg_symbol_H-M P21/c
_cod_database_code 7032675

loop_
_symmetry_equiv_pos_as_xyz
'x, y, z'
'-x, y+1/2, -z+1/2'
'-x, -y, -z'
'x, -y-1/2, z-1/2'

loop_
_atom_site_label
_atom_site_type_symbol
_atom_site_fract_x
_atom_site_fract_y
_atom_site_fract_z
_atom_site_U_iso_or_equiv
_atom_site_adp_type
_atom_site_occupancy
_atom_site_symmetry_multiplicity
_atom_site_calc_flag
_atom_site_refinement_flags
C11 C 0.4113(2) 1.1131(5) 1.1962(2) 0.0315(8) Uani 1 1 d .
O9 O 0.0500(2) 0.9900(4) 0.90421(16) 0.0422(7) Uani 1 1 d .
O10 O -0.08695(16) 0.3288(4) 0.84174(14) 0.0272(5) Uani 1 1 d .
O4 O -0.10442(15) 0.8628(3) 0.64917(12) 0.0231(4) Uani 1 1 d .
La1 La 0.041554(10) 0.60151(2) 0.911767(9) 0.01371(6) Uani 1 1 d .
C2 C -0.14519(19) 0.8613(4) 0.75312(16) 0.0165(5) Uani 1 1 d .
O3 O -0.01207(14) 0.7008(3) 0.76570(12) 0.0240(4) Uani 1 1 d .
O2 O -0.06035(13) 0.6556(3) 0.97554(12) 0.0201(4) Uani 1 1 d .
O5 O 0.16465(14) 0.7496(3) 1.05734(13) 0.0252(4) Uani 1 1 d .
C9 C 0.31366(19) 0.8838(4) 1.08864(17) 0.0189(6) Uani 1 1 d .
O6 O 0.20792(15) 0.7248(4) 0.96416(13) 0.0322(5) Uani 1 1 d .
N1 N -0.12316(16) 0.7889(4) 0.82663(13) 0.0173(5) Uani 1 1 d .
O1 O -0.19183(16) 0.7207(5) 0.97362(14) 0.0395(6) Uani 1 1 d .
C7 C -0.14231(19) 0.7306(4) 0.94228(16) 0.0186(5) Uani 1 1 d .
C1 C -0.08206(19) 0.8031(4) 0.72060(16) 0.0173(5) Uani 1 1 d .
C5 C -0.25773(19) 0.9447(4) 0.81940(17) 0.0177(5) Uani 1 1 d .
C8 C 0.22321(19) 0.7786(4) 1.03445(17) 0.0201(6) Uani 1 1 d .
C12 C 0.4833(2) 1.0787(6) 1.1805(2) 0.0347(8) Uani 1 1 d .
C6 C -0.17690(18) 0.8280(4) 0.85988(15) 0.0160(5) Uani 1 1 d .
C14 C 0.3865(2) 0.8498(5) 1.07343(19) 0.0246(6) Uani 1 1 d .
C10 C 0.32599(18) 1.0160(5) 1.15143(17) 0.0203(6) Uani 1 1 d .
C4 C -0.2807(2) 1.0182(5) 0.74218(18) 0.0253(6) Uani 1 1 d .
C3 C -0.2251(2) 0.9768(5) 0.70819(17) 0.0228(6) Uani 1 1 d .
C15 C 0.5526(2) 0.9062(6) 1.1063(2) 0.0380(9) Uani 1 1 d .
O7 O 0.53573(19) 0.7741(5) 1.0492(2) 0.0537(8) Uani 1 1 d .
H7 H 0.5830 0.7552 1.0465 0.081 Uiso 1 1 calc R
O8 O 0.62569(19) 0.9892(7) 1.1466(2) 0.0722(11) Uani 1 1 d .
C13 C 0.4716(2) 0.9446(5) 1.1195(2) 0.0273(6) Uani 1 1 d .
O11 O 0.19658(18) 0.9344(4) 0.82242(17) 0.0384(6) Uani 1 1 d .
O12 O 0.6740(3) 0.6958(7) 0.0217(3) 0.0773(13) Uani 1 1 d D
H6 H -0.236(4) 1.027(9) 0.658(4) 0.093 Uiso 1 1 d .
H10A H -0.120(4) 0.303(10) 0.860(4) 0.093 Uiso 1 1 d .
H5 H -0.334(4) 1.109(8) 0.714(4) 0.093 Uiso 1 1 d .
H10B H -0.112(5) 0.354(10) 0.799(4) 0.093 Uiso 1 1 d .
H11A H 0.199(4) 0.880(10) 0.863(4) 0.093 Uiso 1 1 d .
H2 H 0.422(4) 1.203(9) 1.236(4) 0.093 Uiso 1 1 d .
H4 H 0.380(4) 0.766(9) 1.033(3) 0.093 Uiso 1 1 d .
H11B H 0.252(4) 0.961(9) 0.837(4) 0.093 Uiso 1 1 d .
H9A H 0.101(4) 1.046(10) 0.924(4) 0.093 Uiso 1 1 d .
H9B H 0.008(5) 1.074(10) 0.885(4) 0.093 Uiso 1 1 d .
H1 H 0.541(4) 1.149(9) 1.213(4) 0.093 Uiso 1 1 d .
H12B H 0.662(3) 0.665(10) -0.0261(13) 0.093 Uiso 1 1 d D
H12A H 0.7319(10) 0.681(10) 0.052(2) 0.093 Uiso 1 1 d D

loop_
_atom_site_aniso_label
_atom_site_aniso_U_11
_atom_site_aniso_U_22
_atom_site_aniso_U_33
_atom_site_aniso_U_23
_atom_site_aniso_U_13
_atom_site_aniso_U_12
C11 0.0226(16) 0.0387(19) 0.0315(17) -0.0132(14) 0.0120(14) -0.0084(13)
O9 0.0404(15) 0.0263(13) 0.0410(15) 0.0037(11) 0.0058(12) -0.0057(11)
O10 0.0254(11) 0.0319(12) 0.0257(11) -0.0046(10) 0.0138(9) -0.0071(10)
O4 0.0300(11) 0.0263(10) 0.0169(10) 0.0027(8) 0.0145(9) -0.0019(9)
La1 0.01603(9) 0.01518(10) 0.01240(9) -0.00101(5) 0.00894(7) -0.00118(5)
C2 0.0227(13) 0.0192(12) 0.0124(12) 0.0035(10) 0.0123(11) 0.0075(11)
O3 0.0254(10) 0.0304(11) 0.0206(10) 0.0041(9) 0.0148(9) 0.0059(9)
O2 0.0209(10) 0.0235(10) 0.0170(9) 0.0050(8) 0.0103(8) 0.0063(8)
O5 0.0226(10) 0.0340(12) 0.0237(10) -0.0074(9) 0.0151(9) -0.0092(9)
C9 0.0155(13) 0.0222(14) 0.0191(13) -0.0005(11) 0.0085(11) -0.0003(10)
O6 0.0288(11) 0.0489(15) 0.0256(11) -0.0170(10) 0.0186(10) -0.0146(10)
N1 0.0195(11) 0.0178(11) 0.0158(10) -0.0017(9) 0.0096(9) -0.0009(9)
O1 0.0319(12) 0.0697(19) 0.0288(12) 0.0155(12) 0.0240(10) 0.0131(12)
C7 0.0214(13) 0.0203(13) 0.0161(12) -0.0005(10) 0.0109(11) 0.0016(11)
C1 0.0218(13) 0.0160(12) 0.0162(12) -0.0013(10) 0.0109(11) -0.0051(11)
C5 0.0178(13) 0.0182(12) 0.0176(12) -0.0042(11) 0.0091(11) -0.0015(10)
C8 0.0178(13) 0.0216(14) 0.0220(13) -0.0033(11) 0.0107(11) -0.0018(11)
C12 0.0172(15) 0.047(2) 0.0360(19) -0.0099(16) 0.0101(14) -0.0104(14)
C6 0.0173(12) 0.0189(13) 0.0135(12) -0.0012(10) 0.0090(10) -0.0013(10)
C14 0.0196(14) 0.0312(16) 0.0255(15) -0.0023(13) 0.0131(12) 0.0002(12)
C10 0.0155(12) 0.0244(14) 0.0207(13) -0.0010(12) 0.0087(11) 0.0017(11)
C4 0.0230(14) 0.0282(16) 0.0211(14) 0.0041(12) 0.0083(12) 0.0072(12)
C3 0.0288(15) 0.0224(15) 0.0168(13) 0.0029(11) 0.0110(12) 0.0022(12)
C15 0.0228(17) 0.056(3) 0.040(2) 0.0036(17) 0.0194(16) 0.0031(15)
O7 0.0359(14) 0.072(2) 0.0679(19) -0.0157(17) 0.0372(15) 0.0013(14)
O8 0.0234(14) 0.120(3) 0.079(2) -0.030(2) 0.0298(15) -0.0183(17)
C13 0.0164(14) 0.0372(17) 0.0304(16) 0.0025(14) 0.0134(12) 0.0012(13)
O11 0.0307(13) 0.0440(15) 0.0430(15) 0.0071(12) 0.0200(12) 0.0000(11)
O12 0.064(2) 0.115(3) 0.089(2) 0.056(3) 0.065(2) 0.051(2)

loop_
_atom_type_symbol
_atom_type_description
_atom_type_scat_dispersion_real
_atom_type_scat_dispersion_imag
_atom_type_scat_source
C C 0.0033 0.0016 'International Tables Vol C Tables 4.2.6.8 and 6.1.1.4'
H H 0.0000 0.0000 'International Tables Vol C Tables 4.2.6.8 and 6.1.1.4'
La La -0.2871 2.4523 'International Tables Vol C Tables 4.2.6.8 and 6.1.1.4'
N N 0.0061 0.0033 'International Tables Vol C Tables 4.2.6.8 and 6.1.1.4'
O O 0.0106 0.0060 'International Tables Vol C Tables 4.2.6.8 and 6.1.1.4'

loop_
_geom_angle_atom_site_label_1
_geom_angle_atom_site_label_2
_geom_angle_atom_site_label_3
_geom_angle
_geom_angle_site_symmetry_1
_geom_angle_site_symmetry_3
C12 C11 C10 121.3(3) . .
C12 C11 H2 117(4) . .
C10 C11 H2 122(4) . .
La1 O9 H9A 120(4) . .
La1 O9 H9B 130(5) . .
H9A O9 H9B 110(6) . .
La1 O10 H10A 120(5) . .
La1 O10 H10B 106(5) . .
H10A O10 H10B 114(6) . .
C1 O4 La1 136.43(18) . 2_556
O4 La1 O3 70.27(7) 2_546 .
O4 La1 O2 147.60(7) 2_546 .
O3 La1 O2 121.47(7) . .
O4 La1 O6 76.15(7) 2_546 .
O3 La1 O6 93.74(7) . .
O2 La1 O6 128.06(7) . .
O4 La1 O9 124.46(9) 2_546 .
O3 La1 O9 71.30(8) . .
O2 La1 O9 87.27(9) . .
O6 La1 O9 68.01(9) . .
O4 La1 O10 75.37(8) 2_546 .
O3 La1 O10 82.69(8) . .
O2 La1 O10 76.54(7) . .
O6 La1 O10 150.79(8) . .
O9 La1 O10 135.88(8) . .
O4 La1 O2 92.92(7) 2_546 3_567
O3 La1 O2 152.85(7) . 3_567
O2 La1 O2 63.11(8) . 3_567
O6 La1 O2 102.98(7) . 3_567
O9 La1 O2 134.86(8) . 3_567
O10 La1 O2 72.25(7) . 3_567
O4 La1 O5 115.46(7) 2_546 .
O3 La1 O5 134.51(7) . .
O2 La1 O5 79.12(7) . .
O6 La1 O5 49.97(7) . .
O9 La1 O5 69.78(8) . .
O10 La1 O5 142.66(7) . .
O2 La1 O5 71.61(7) 3_567 .
O4 La1 N1 123.93(7) 2_546 .
O3 La1 N1 61.69(7) . .
O2 La1 N1 59.88(7) . .
O6 La1 N1 131.59(8) . .
O9 La1 N1 64.77(8) . .
O10 La1 N1 71.64(7) . .
O2 La1 N1 117.45(7) 3_567 .
O5 La1 N1 118.40(7) . .
N1 C2 C3 121.0(2) . .
N1 C2 C1 116.3(2) . .
C3 C2 C1 122.6(2) . .
C1 O3 La1 126.18(17) . .
C7 O2 La1 128.16(17) . .
C7 O2 La1 108.62(16) . 3_567
La1 O2 La1 116.89(8) . 3_567
C8 O5 La1 91.81(17) . .
C14 C9 C10 119.8(3) . .
C14 C9 C8 117.5(3) . .
C10 C9 C8 122.7(3) . .
C8 O6 La1 96.33(17) . .
C2 N1 C6 120.7(2) . .
C2 N1 La1 117.30(17) . .
C6 N1 La1 121.61(17) . .
O1 C7 O2 123.0(3) . .
O1 C7 C6 120.9(3) . .
O2 C7 C6 116.0(2) . .
O3 C1 O4 125.2(3) . .
O3 C1 C2 117.7(2) . .
O4 C1 C2 117.1(2) . .
C4 C5 C6 116.9(3) . .
C4 C5 C10 117.0(3) . 3_577
C6 C5 C10 126.0(3) . 3_577
O5 C8 O6 121.7(3) . .
O5 C8 C9 121.3(3) . .
O6 C8 C9 117.0(2) . .
C11 C12 C13 120.1(3) . .
C11 C12 H1 119(4) . .
C13 C12 H1 121(4) . .
N1 C6 C5 122.0(2) . .
N1 C6 C7 113.3(2) . .
C5 C6 C7 124.7(2) . .
C13 C14 C9 121.1(3) . .
C13 C14 H4 118(4) . .
C9 C14 H4 121(4) . .
C11 C10 C9 118.5(3) . .
C11 C10 C5 114.9(3) . 3_577
C9 C10 C5 126.5(3) . 3_577
C3 C4 C5 120.8(3) . .
C3 C4 H5 120(4) . .
C5 C4 H5 119(4) . .
C4 C3 C2 118.6(3) . .
C4 C3 H6 124(4) . .
C2 C3 H6 117(4) . .
O8 C15 O7 124.4(3) . .
O8 C15 C13 121.6(4) . .
O7 C15 C13 114.0(3) . .
C15 O7 H7 109.5 . .
C14 C13 C12 119.1(3) . .
C14 C13 C15 122.4(3) . .
C12 C13 C15 118.5(3) . .
H11A O11 H11B 104(6) . .
H12B O12 H12A 106.0(17) . .

loop_
_geom_bond_atom_site_label_1
_geom_bond_atom_site_label_2
_geom_bond_distance
_geom_bond_site_symmetry_2
C11 C12 1.386(5) .
C11 C10 1.396(4) .
C11 H2 0.91(6) .
O9 La1 2.593(3) .
O9 H9A 0.83(6) .
O9 H9B 0.82(6) .
O10 La1 2.604(2) .
O10 H10A 0.80(7) .
O10 H10B 0.72(7) .
O4 C1 1.270(3) .
O4 La1 2.474(2) 2_556
La1 O4 2.474(2) 2_546
La1 O3 2.525(2) .
La1 O2 2.543(2) .
La1 O6 2.564(2) .
La1 O2 2.621(2) 3_567
La1 O5 2.666(2) .
La1 N1 2.693(2) .
C2 N1 1.335(3) .
C2 C3 1.397(4) .
C2 C1 1.505(4) .
O3 C1 1.247(3) .
O2 C7 1.284(3) .
O2 La1 2.621(2) 3_567
O5 C8 1.260(3) .
C9 C14 1.394(4) .
C9 C10 1.405(4) .
C9 C8 1.505(4) .
O6 C8 1.271(3) .
N1 C6 1.347(3) .
O1 C7 1.231(3) .
C7 C6 1.509(4) .
C5 C4 1.397(4) .
C5 C6 1.403(4) .
C5 C10 1.509(4) 3_577
C12 C13 1.391(5) .
C12 H1 0.96(6) .
C14 C13 1.390(4) .
C14 H4 0.91(6) .
C10 C5 1.509(4) 3_577
C4 C3 1.389(4) .
C4 H5 0.98(6) .
C3 H6 0.94(6) .
C15 O8 1.200(5) .
C15 O7 1.308(5) .
C15 C13 1.505(4) .
O7 H7 0.8200 .
O11 H11A 0.82(7) .
O11 H11B 0.83(6) .
O12 H12B 0.844(10) .
O12 H12A 0.846(10) .
